data_4304528
loop_
_publ_author_name
'Diego Montagner'
'Ennio Zangrando'
'Bruno Longato'

_publ_section_title
;
Role of the Phosphine Ligands on the Stabilization of Monoadducts of the
Model Nucleobases 1-Methylcytosine and 9-Methylguanine in Platinum(II)
Complexes
;
_journal_name_full 'Inorganic Chemistry'
_journal_page_first 2688
_journal_page_last 2695
_journal_paper_doi 10.1021/ic7020319
_journal_volume 47
_journal_year 2008
_chemical_formula_moiety 'C41 H37 N4 O4 P2 Pt 1+, N O3 1-, 3(C3 H7 N O)'
_chemical_formula_sum 'C50 H58 N8 O10 P2 Pt'
_chemical_formula_weight 1188.07
_chemical_name_systematic
;
 cis-bis(triphenylphosphine)-methylcytosine,N3-(nitrato,O)-platinum(II)
 nitrate dimethylformamide solvate
;
_space_group_IT_number 2
_symmetry_cell_setting triclinic
_symmetry_space_group_name_Hall '-P 1'
_symmetry_space_group_name_H-M 'P -1'
_atom_sites_solution_hydrogens geom
_atom_sites_solution_primary direct
_atom_sites_solution_secondary difmap
_audit_creation_method SHELXL-97
_cell_angle_alpha 87.99(2)
_cell_angle_beta 74.77(2)
_cell_angle_gamma 88.41(2)
_cell_formula_units_Z 2
_cell_length_a 10.809(3)
_cell_length_b 13.033(3)
_cell_length_c 19.209(4)
_cell_measurement_temperature 200(2)
_cell_volume 2608.9(11)
_computing_cell_refinement 'Denzo (Otwinowski & Minor 1997)'
_computing_data_collection 'Nonius Xpress'
_computing_data_reduction 'Denzo and Scalepack (Otwinowski & Minor 1997)'
_computing_molecular_graphics 'Ortep3/windows (Farrugia,1997)'
_computing_publication_material 'Wingx 1.70.00 (Farrugia, 1999)'
_computing_structure_refinement 'SHELX97 (Sheldrick, 1998)'
_computing_structure_solution 'SHELX97 (Sheldrick, 1998)'
_diffrn_ambient_temperature 200(2)
_diffrn_measured_fraction_theta_full 0.912
_diffrn_measured_fraction_theta_max 0.912
_diffrn_radiation_monochromator graphite
_diffrn_radiation_source 'fine-focus sealed tube'
_diffrn_radiation_type MoK\a
_diffrn_radiation_wavelength 0.71073
_diffrn_reflns_av_R_equivalents 0.0000
_diffrn_reflns_av_sigmaI/netI 0.0500
_diffrn_reflns_limit_h_max 15
_diffrn_reflns_limit_h_min -15
_diffrn_reflns_limit_k_max 18
_diffrn_reflns_limit_k_min -18
_diffrn_reflns_limit_l_max 27
_diffrn_reflns_limit_l_min -27
_diffrn_reflns_number 14664
_diffrn_reflns_theta_full 30.61
_diffrn_reflns_theta_max 30.61
_diffrn_reflns_theta_min 2.48
_exptl_absorpt_coefficient_mu 2.814
_exptl_absorpt_correction_T_max 0.6132
_exptl_absorpt_correction_T_min 0.3544
_exptl_absorpt_correction_type refdelf
_exptl_absorpt_process_details
;
Parkin S,Moezzi B & Hope H, (1995) J. Appl. Cryst. 28, 53-56
Cubic fit to sin(theta)/lambda - 24 parameters
;
_exptl_crystal_colour colorless
_exptl_crystal_density_diffrn 1.512
_exptl_crystal_density_method 'not measured'
_exptl_crystal_description block
_exptl_crystal_F_000 1204
_refine_diff_density_max 0.602
_refine_diff_density_min -0.842
_refine_diff_density_rms 0.085
_refine_ls_extinction_method none
_refine_ls_goodness_of_fit_ref 0.963
_refine_ls_hydrogen_treatment mixed
_refine_ls_matrix_type full
_refine_ls_number_parameters 660
_refine_ls_number_reflns 14664
_refine_ls_number_restraints 0
_refine_ls_restrained_S_all 0.963
_refine_ls_R_factor_all 0.0389
_refine_ls_R_factor_gt 0.0315
_refine_ls_shift/su_max 0.002
_refine_ls_shift/su_mean 0.000
_refine_ls_structure_factor_coef Fsqd
_refine_ls_weighting_details 'calc w=1/[\s^2^(Fo^2^)+(0.0434P)^2^+0.0000P] where P=(Fo^2^+2Fc^2^)/3'
_refine_ls_weighting_scheme calc
_refine_ls_wR_factor_gt 0.0798
_refine_ls_wR_factor_ref 0.0819
_reflns_number_gt 12450
_reflns_number_total 14664
_reflns_threshold_expression >2sigma(I)
_cod_data_source_file ic7020319_file002_2.cif
_cod_data_source_block 2a
_cod_database_code 4304528

loop_
_symmetry_equiv_pos_as_xyz
'x, y, z'
'-x, -y, -z'

loop_
_atom_site_label
_atom_site_type_symbol
_atom_site_fract_x
_atom_site_fract_y
_atom_site_fract_z
_atom_site_U_iso_or_equiv
_atom_site_adp_type
_atom_site_occupancy
_atom_site_symmetry_multiplicity
_atom_site_calc_flag
_atom_site_refinement_flags
_atom_site_disorder_assembly
_atom_site_disorder_group
Pt Pt 0.842497(10) 0.171920(8) 0.320662(6) 0.03333(4) Uani 1 1 d . . .
P1 P 0.67697(7) 0.28536(5) 0.34087(4) 0.03334(14) Uani 1 1 d . . .
P2 P 0.78891(7) 0.07664(6) 0.23571(4) 0.03546(14) Uani 1 1 d . . .
N1 N 0.9088(3) 0.2128(2) 0.52540(16) 0.0525(7) Uani 1 1 d . . .
N3 N 0.9087(2) 0.23354(19) 0.40357(13) 0.0360(5) Uani 1 1 d . . .
N4 N 1.0071(3) 0.3725(2) 0.33539(16) 0.0469(6) Uani 1 1 d . . .
H4A H 1.003(4) 0.344(3) 0.295(2) 0.056 Uiso 1 1 d . . .
H4B H 1.040(4) 0.427(3) 0.334(2) 0.056 Uiso 1 1 d . . .
O2 O 0.8107(3) 0.09808(19) 0.47227(13) 0.0556(6) Uani 1 1 d . . .
C1 C 0.8722(6) 0.1514(4) 0.5937(2) 0.0797(14) Uani 1 1 d . . .
H1A H 0.9248 0.0883 0.5891 0.120 Uiso 1 1 calc R . .
H1B H 0.7815 0.1338 0.6042 0.120 Uiso 1 1 calc R . .
H1C H 0.8861 0.1915 0.6332 0.120 Uiso 1 1 calc R . .
C2 C 0.8730(3) 0.1770(3) 0.46743(17) 0.0442(7) Uani 1 1 d . . .
C4 C 0.9748(3) 0.3212(2) 0.39761(17) 0.0399(6) Uani 1 1 d . . .
C5 C 1.0056(3) 0.3583(3) 0.45963(19) 0.0463(7) Uani 1 1 d . . .
H5 H 1.0492 0.4212 0.4571 0.056 Uiso 1 1 calc R . .
C6 C 0.9723(4) 0.3034(3) 0.5213(2) 0.0538(8) Uani 1 1 d . . .
H6 H 0.9928 0.3273 0.5630 0.065 Uiso 1 1 calc R . .
N2 N 1.1022(3) 0.0882(2) 0.28881(16) 0.0491(6) Uani 1 1 d . . .
O1 O 0.9891(2) 0.05863(16) 0.31337(13) 0.0471(5) Uani 1 1 d . . .
O3 O 1.1265(2) 0.1777(2) 0.26818(15) 0.0577(6) Uani 1 1 d . . .
O4 O 1.1889(3) 0.0224(2) 0.28610(19) 0.0759(9) Uani 1 1 d . . .
C11 C 0.6694(3) 0.3706(2) 0.26554(16) 0.0367(6) Uani 1 1 d . . .
C12 C 0.5769(3) 0.4498(2) 0.27410(18) 0.0424(6) Uani 1 1 d . . .
H12 H 0.5183 0.4596 0.3199 0.051 Uiso 1 1 calc R . .
C13 C 0.5706(3) 0.5136(3) 0.2162(2) 0.0484(7) Uani 1 1 d . . .
H13 H 0.5070 0.5667 0.2220 0.058 Uiso 1 1 calc R . .
C14 C 0.6571(4) 0.5004(3) 0.1496(2) 0.0522(8) Uani 1 1 d . . .
H14 H 0.6513 0.5436 0.1096 0.063 Uiso 1 1 calc R . .
C15 C 0.7512(4) 0.4252(3) 0.14082(19) 0.0518(8) Uani 1 1 d . . .
H15 H 0.8109 0.4172 0.0952 0.062 Uiso 1 1 calc R . .
C16 C 0.7587(3) 0.3606(2) 0.19915(17) 0.0414(6) Uani 1 1 d . . .
H16 H 0.8250 0.3097 0.1935 0.050 Uiso 1 1 calc R . .
C21 C 0.5259(3) 0.2191(2) 0.37310(15) 0.0360(5) Uani 1 1 d . . .
C22 C 0.5263(3) 0.1267(2) 0.41190(17) 0.0417(6) Uani 1 1 d . . .
H22 H 0.6039 0.1002 0.4206 0.050 Uiso 1 1 calc R . .
C23 C 0.4122(3) 0.0729(3) 0.43805(19) 0.0507(8) Uani 1 1 d . . .
H23 H 0.4125 0.0102 0.4648 0.061 Uiso 1 1 calc R . .
C24 C 0.3000(3) 0.1101(3) 0.4253(2) 0.0534(8) Uani 1 1 d . . .
H24 H 0.2230 0.0730 0.4427 0.064 Uiso 1 1 calc R . .
C25 C 0.2992(3) 0.2021(3) 0.3869(2) 0.0518(8) Uani 1 1 d . . .
H25 H 0.2211 0.2282 0.3787 0.062 Uiso 1 1 calc R . .
C26 C 0.4107(3) 0.2566(2) 0.36036(18) 0.0437(7) Uani 1 1 d . . .
H26 H 0.4092 0.3191 0.3336 0.052 Uiso 1 1 calc R . .
C31 C 0.6771(3) 0.3736(2) 0.41265(16) 0.0377(6) Uani 1 1 d . . .
C32 C 0.6313(3) 0.3428(3) 0.48503(17) 0.0448(7) Uani 1 1 d . . .
H32 H 0.5957 0.2767 0.4972 0.054 Uiso 1 1 calc R . .
C33 C 0.6374(3) 0.4087(3) 0.5394(2) 0.0552(9) Uani 1 1 d . . .
H33 H 0.6077 0.3868 0.5885 0.066 Uiso 1 1 calc R . .
C34 C 0.6866(4) 0.5060(3) 0.5223(2) 0.0575(9) Uani 1 1 d . . .
H34 H 0.6900 0.5511 0.5595 0.069 Uiso 1 1 calc R . .
C35 C 0.7305(4) 0.5371(3) 0.4509(2) 0.0526(8) Uani 1 1 d . . .
H35 H 0.7633 0.6041 0.4390 0.063 Uiso 1 1 calc R . .
C36 C 0.7273(3) 0.4717(2) 0.39649(19) 0.0461(7) Uani 1 1 d . . .
H36 H 0.7595 0.4937 0.3475 0.055 Uiso 1 1 calc R . .
C41 C 0.6748(3) 0.1207(2) 0.18558(16) 0.0370(6) Uani 1 1 d . . .
C42 C 0.5426(3) 0.1190(2) 0.21829(17) 0.0414(6) Uani 1 1 d . . .
H42 H 0.5120 0.0911 0.2659 0.050 Uiso 1 1 calc R . .
C43 C 0.4564(3) 0.1580(3) 0.18146(19) 0.0481(7) Uani 1 1 d . . .
H43 H 0.3670 0.1577 0.2041 0.058 Uiso 1 1 calc R . .
C44 C 0.5008(4) 0.1975(3) 0.1115(2) 0.0515(8) Uani 1 1 d . . .
H44 H 0.4416 0.2244 0.0865 0.062 Uiso 1 1 calc R . .
C45 C 0.6299(4) 0.1979(3) 0.07833(19) 0.0493(7) Uani 1 1 d . . .
H45 H 0.6594 0.2240 0.0302 0.059 Uiso 1 1 calc R . .
C46 C 0.7174(3) 0.1602(3) 0.11484(17) 0.0445(7) Uani 1 1 d . . .
H46 H 0.8066 0.1612 0.0917 0.053 Uiso 1 1 calc R . .
C51 C 0.7252(3) -0.0458(2) 0.27795(17) 0.0409(6) Uani 1 1 d . . .
C52 C 0.7461(3) -0.0774(3) 0.34395(19) 0.0483(7) Uani 1 1 d . . .
H52 H 0.7935 -0.0358 0.3669 0.058 Uiso 1 1 calc R . .
C53 C 0.6969(4) -0.1702(3) 0.3762(2) 0.0543(8) Uani 1 1 d . . .
H53 H 0.7113 -0.1917 0.4212 0.065 Uiso 1 1 calc R . .
C54 C 0.6279(4) -0.2311(3) 0.3437(2) 0.0609(10) Uani 1 1 d . . .
H54 H 0.5955 -0.2946 0.3661 0.073 Uiso 1 1 calc R . .
C55 C 0.6060(4) -0.1999(3) 0.2787(3) 0.0623(10) Uani 1 1 d . . .
H55 H 0.5574 -0.2417 0.2565 0.075 Uiso 1 1 calc R . .
C56 C 0.6546(4) -0.1072(3) 0.2451(2) 0.0522(8) Uani 1 1 d . . .
H56 H 0.6397 -0.0862 0.2001 0.063 Uiso 1 1 calc R . .
C61 C 0.9337(3) 0.0484(2) 0.16512(16) 0.0396(6) Uani 1 1 d . . .
C62 C 1.0201(3) 0.1254(3) 0.13894(19) 0.0474(7) Uani 1 1 d . . .
H62 H 1.0067 0.1905 0.1607 0.057 Uiso 1 1 calc R . .
C63 C 1.1269(3) 0.1091(3) 0.0811(2) 0.0558(9) Uani 1 1 d . . .
H63 H 1.1856 0.1627 0.0634 0.067 Uiso 1 1 calc R . .
C64 C 1.1466(4) 0.0148(3) 0.0498(2) 0.0594(9) Uani 1 1 d . . .
H64 H 1.2186 0.0037 0.0099 0.071 Uiso 1 1 calc R . .
C65 C 1.0624(4) -0.0639(3) 0.0758(2) 0.0662(11) Uani 1 1 d . . .
H65 H 1.0773 -0.1292 0.0545 0.079 Uiso 1 1 calc R . .
C66 C 0.9558(4) -0.0472(3) 0.1333(2) 0.0543(9) Uani 1 1 d . . .
H66 H 0.8976 -0.1012 0.1509 0.065 Uiso 1 1 calc R . .
N8 N 0.2224(3) 0.5746(3) 0.31289(17) 0.0543(7) Uani 1 1 d . . .
O8 O 0.1022(3) 0.5823(2) 0.32956(18) 0.0707(8) Uani 1 1 d . . .
O9 O 0.2709(3) 0.4869(2) 0.31414(19) 0.0716(8) Uani 1 1 d . . .
O10 O 0.2907(3) 0.6511(2) 0.29674(19) 0.0824(9) Uani 1 1 d . . .
N5 N 0.2398(3) 0.4212(2) 0.10383(17) 0.0561(7) Uani 1 1 d . . .
O5 O 0.0561(3) 0.3681(2) 0.18318(14) 0.0608(7) Uani 1 1 d . . .
C7 C 0.1845(5) 0.4227(5) 0.0432(2) 0.0863(15) Uani 1 1 d . . .
H51A H 0.1016 0.3886 0.0571 0.129 Uiso 1 1 calc R . .
H51B H 0.2423 0.3866 0.0031 0.129 Uiso 1 1 calc R . .
H51C H 0.1721 0.4940 0.0280 0.129 Uiso 1 1 calc R . .
C8 C 0.3704(5) 0.4556(4) 0.0915(3) 0.0911(17) Uani 1 1 d . . .
H52A H 0.3995 0.4427 0.1353 0.137 Uiso 1 1 calc R . .
H52B H 0.3737 0.5293 0.0794 0.137 Uiso 1 1 calc R . .
H52C H 0.4263 0.4181 0.0515 0.137 Uiso 1 1 calc R . .
C9 C 0.1689(4) 0.3936(3) 0.1686(2) 0.0534(8) Uani 1 1 d . . .
H9 H 0.2085 0.3935 0.2072 0.064 Uiso 1 1 calc R . .
N6 N 0.5525(3) 0.1629(2) -0.12421(18) 0.0577(8) Uani 1 1 d . . .
O6 O 0.4469(5) 0.2947(3) -0.0595(2) 0.1005(13) Uani 1 1 d . . .
C18 C 0.4926(6) 0.0848(4) -0.0721(3) 0.0820(14) Uani 1 1 d . . .
H61A H 0.4274 0.1167 -0.0330 0.123 Uiso 1 1 calc R . .
H61B H 0.5577 0.0497 -0.0522 0.123 Uiso 1 1 calc R . .
H61C H 0.4521 0.0349 -0.0957 0.123 Uiso 1 1 calc R . .
C17 C 0.6523(5) 0.1290(4) -0.1863(3) 0.0739(12) Uani 1 1 d . . .
H62A H 0.6851 0.1884 -0.2178 0.111 Uiso 1 1 calc R . .
H62B H 0.6166 0.0801 -0.2131 0.111 Uiso 1 1 calc R . .
H62C H 0.7224 0.0956 -0.1699 0.111 Uiso 1 1 calc R . .
C19 C 0.5254(5) 0.2609(3) -0.1119(3) 0.0711(12) Uani 1 1 d . . .
H19 H 0.5707 0.3093 -0.1468 0.085 Uiso 1 1 calc R . .
N7 N 0.0044(3) 0.6658(3) 0.1479(2) 0.0670(9) Uani 1 1 d . . .
O7 O 0.2018(7) 0.6882(6) 0.0796(5) 0.095(2) Uani 0.50 1 d P . .
O7A O 0.0661(10) 0.6779(6) 0.0262(4) 0.111(3) Uani 0.50 1 d P . .
C27 C -0.0867(5) 0.6412(5) 0.2177(3) 0.0917(16) Uani 1 1 d . . .
C28 C -0.0372(7) 0.6652(4) 0.0849(3) 0.1019(19) Uani 1 1 d . . .
C29 C 0.1315(5) 0.6808(5) 0.1464(4) 0.0972(19) Uani 1 1 d . . .

loop_
_atom_site_aniso_label
_atom_site_aniso_U_11
_atom_site_aniso_U_22
_atom_site_aniso_U_33
_atom_site_aniso_U_23
_atom_site_aniso_U_13
_atom_site_aniso_U_12
Pt 0.03502(5) 0.03488(5) 0.03039(5) -0.00134(4) -0.00904(4) -0.00070(4)
P1 0.0355(3) 0.0340(3) 0.0302(3) -0.0021(3) -0.0080(3) 0.0007(3)
P2 0.0394(3) 0.0351(3) 0.0322(3) -0.0042(3) -0.0095(3) -0.0007(3)
N1 0.0658(18) 0.0579(17) 0.0373(15) 0.0025(12) -0.0199(13) -0.0071(15)
N3 0.0350(11) 0.0430(12) 0.0319(12) -0.0017(10) -0.0120(9) -0.0022(10)
N4 0.0522(15) 0.0450(14) 0.0421(15) -0.0024(12) -0.0081(12) -0.0143(13)
O2 0.0714(16) 0.0573(14) 0.0408(13) 0.0078(11) -0.0193(11) -0.0172(13)
C1 0.125(4) 0.080(3) 0.042(2) 0.017(2) -0.036(2) -0.027(3)
C2 0.0490(16) 0.0497(16) 0.0367(15) -0.0031(13) -0.0165(13) 0.0026(14)
C4 0.0354(13) 0.0446(15) 0.0398(15) -0.0061(12) -0.0093(11) -0.0029(12)
C5 0.0470(16) 0.0468(16) 0.0469(18) -0.0071(14) -0.0142(14) -0.0062(14)
C6 0.060(2) 0.064(2) 0.0458(19) -0.0146(16) -0.0267(16) 0.0042(17)
N2 0.0549(16) 0.0518(15) 0.0421(15) -0.0058(12) -0.0162(13) 0.0123(13)
O1 0.0543(13) 0.0397(11) 0.0475(13) -0.0019(9) -0.0143(10) 0.0070(10)
O3 0.0512(13) 0.0596(15) 0.0612(17) 0.0009(13) -0.0129(12) 0.0002(12)
O4 0.0543(16) 0.079(2) 0.086(2) 0.0090(17) -0.0078(15) 0.0209(15)
C11 0.0378(13) 0.0379(13) 0.0337(14) -0.0006(11) -0.0080(11) -0.0035(11)
C12 0.0421(15) 0.0411(14) 0.0421(16) 0.0027(12) -0.0082(12) 0.0016(13)
C13 0.0520(18) 0.0443(16) 0.0504(19) 0.0064(14) -0.0171(15) 0.0023(14)
C14 0.059(2) 0.0519(18) 0.0465(19) 0.0147(15) -0.0175(16) -0.0058(16)
C15 0.0590(19) 0.0525(18) 0.0393(17) 0.0073(14) -0.0054(15) -0.0037(16)
C16 0.0475(15) 0.0405(14) 0.0354(15) -0.0009(12) -0.0095(12) -0.0020(13)
C21 0.0357(13) 0.0403(13) 0.0318(13) -0.0051(11) -0.0078(10) -0.0009(11)
C22 0.0416(14) 0.0441(15) 0.0398(16) 0.0007(12) -0.0116(12) -0.0039(13)
C23 0.0505(17) 0.0558(19) 0.0448(18) 0.0060(15) -0.0105(14) -0.0140(15)
C24 0.0432(16) 0.063(2) 0.053(2) -0.0008(17) -0.0083(14) -0.0145(16)
C25 0.0354(14) 0.064(2) 0.057(2) -0.0122(17) -0.0131(14) 0.0005(14)
C26 0.0419(15) 0.0428(15) 0.0470(17) -0.0089(13) -0.0122(13) 0.0056(13)
C31 0.0379(13) 0.0397(13) 0.0360(14) -0.0072(11) -0.0099(11) 0.0024(11)
C32 0.0451(15) 0.0501(17) 0.0373(16) -0.0061(13) -0.0059(12) -0.0083(14)
C33 0.0487(18) 0.076(2) 0.0389(17) -0.0142(16) -0.0057(14) -0.0078(17)
C34 0.0549(19) 0.064(2) 0.058(2) -0.0285(18) -0.0196(17) 0.0026(17)
C35 0.060(2) 0.0406(15) 0.062(2) -0.0086(15) -0.0232(18) -0.0055(15)
C36 0.0522(17) 0.0432(15) 0.0449(17) -0.0024(13) -0.0164(14) -0.0021(14)
C41 0.0438(14) 0.0358(13) 0.0312(13) -0.0031(10) -0.0089(11) -0.0032(12)
C42 0.0437(15) 0.0425(15) 0.0376(15) -0.0061(12) -0.0093(12) -0.0022(12)
C43 0.0440(16) 0.0540(18) 0.0486(19) -0.0104(15) -0.0153(14) 0.0037(14)
C44 0.060(2) 0.0489(17) 0.053(2) -0.0032(15) -0.0276(16) 0.0063(15)
C45 0.0600(19) 0.0518(17) 0.0392(17) 0.0022(14) -0.0188(15) -0.0029(16)
C46 0.0479(16) 0.0505(17) 0.0355(15) -0.0028(13) -0.0114(13) -0.0008(14)
C51 0.0457(15) 0.0365(13) 0.0391(15) -0.0017(12) -0.0089(12) 0.0016(12)
C52 0.0563(18) 0.0444(16) 0.0443(18) -0.0030(13) -0.0133(15) -0.0020(15)
C53 0.070(2) 0.0439(16) 0.0468(19) 0.0061(14) -0.0113(17) -0.0046(17)
C54 0.064(2) 0.0432(17) 0.070(3) 0.0056(17) -0.0077(19) -0.0068(17)
C55 0.070(2) 0.0417(16) 0.084(3) -0.0014(18) -0.034(2) -0.0110(17)
C56 0.061(2) 0.0441(16) 0.056(2) -0.0022(15) -0.0232(17) -0.0059(15)
C61 0.0432(14) 0.0412(14) 0.0350(14) -0.0044(11) -0.0113(12) 0.0040(12)
C62 0.0432(15) 0.0485(17) 0.0497(19) -0.0091(14) -0.0097(14) -0.0019(14)
C63 0.0447(17) 0.066(2) 0.052(2) -0.0061(17) -0.0028(15) -0.0084(16)
C64 0.0493(19) 0.069(2) 0.052(2) -0.0123(18) -0.0003(16) 0.0060(17)
C65 0.071(2) 0.053(2) 0.061(2) -0.0148(18) 0.007(2) 0.0078(19)
C66 0.0576(19) 0.0418(16) 0.055(2) -0.0062(15) 0.0013(16) -0.0012(15)
N8 0.0610(18) 0.0614(18) 0.0431(16) 0.0011(14) -0.0173(14) -0.0140(16)
O8 0.0585(16) 0.0769(19) 0.080(2) -0.0156(16) -0.0219(15) 0.0001(14)
O9 0.0661(17) 0.0617(16) 0.087(2) -0.0031(15) -0.0203(16) -0.0010(14)
O10 0.090(2) 0.0666(18) 0.089(2) 0.0148(18) -0.0192(19) -0.0318(18)
N5 0.0586(17) 0.0597(18) 0.0463(17) 0.0009(14) -0.0068(14) -0.0095(15)
O5 0.0595(15) 0.0706(17) 0.0503(15) 0.0028(13) -0.0099(12) -0.0186(13)
C7 0.090(3) 0.116(4) 0.047(2) 0.014(3) -0.011(2) 0.011(3)
C8 0.066(3) 0.081(3) 0.113(4) -0.018(3) 0.003(3) -0.022(2)
C9 0.063(2) 0.0568(19) 0.0412(18) -0.0011(15) -0.0144(15) -0.0107(17)
N6 0.071(2) 0.0482(15) 0.0553(19) 0.0022(14) -0.0197(16) -0.0059(15)
O6 0.142(3) 0.085(2) 0.073(2) -0.0158(19) -0.028(2) 0.045(2)
C18 0.117(4) 0.066(3) 0.060(3) 0.005(2) -0.017(3) -0.021(3)
C17 0.071(3) 0.074(3) 0.073(3) -0.001(2) -0.013(2) 0.005(2)
C19 0.097(3) 0.057(2) 0.065(3) 0.003(2) -0.032(3) 0.009(2)
N7 0.066(2) 0.067(2) 0.069(2) -0.0016(18) -0.0187(18) -0.0024(17)
O7 0.081(4) 0.081(4) 0.103(6) 0.015(4) 0.008(4) 0.007(4)
O7A 0.155(8) 0.096(5) 0.072(5) -0.008(4) -0.007(5) -0.025(6)
C27 0.072(3) 0.134(5) 0.065(3) 0.001(3) -0.010(2) -0.014(3)
C28 0.156(6) 0.085(3) 0.076(4) -0.002(3) -0.048(4) -0.027(4)
C29 0.065(3) 0.094(4) 0.125(5) 0.027(4) -0.015(3) -0.005(3)

loop_
_atom_type_symbol
_atom_type_description
_atom_type_scat_dispersion_real
_atom_type_scat_dispersion_imag
_atom_type_scat_source
C C 0.0033 0.0016 'International Tables Vol C Tables 4.2.6.8 and 6.1.1.4'
H H 0.0000 0.0000 'International Tables Vol C Tables 4.2.6.8 and 6.1.1.4'
N N 0.0061 0.0033 'International Tables Vol C Tables 4.2.6.8 and 6.1.1.4'
O O 0.0106 0.0060 'International Tables Vol C Tables 4.2.6.8 and 6.1.1.4'
P P 0.1023 0.0942 'International Tables Vol C Tables 4.2.6.8 and 6.1.1.4'
Pt Pt -1.7033 8.3905 'International Tables Vol C Tables 4.2.6.8 and 6.1.1.4'

loop_
_geom_angle_atom_site_label_1
_geom_angle_atom_site_label_2
_geom_angle_atom_site_label_3
_geom_angle
_geom_angle_site_symmetry_1
_geom_angle_site_symmetry_3
_geom_angle_publ_flag
N3 Pt O1 86.39(10) . . ?
N3 Pt P1 90.81(7) . . ?
O1 Pt P1 173.64(6) . . ?
N3 Pt P2 169.08(7) . . ?
O1 Pt P2 83.51(7) . . ?
P1 Pt P2 98.83(3) . . ?
C11 P1 C21 109.41(14) . . ?
C11 P1 C31 103.22(14) . . ?
C21 P1 C31 103.99(13) . . ?
C11 P1 Pt 115.90(10) . . ?
C21 P1 Pt 110.35(10) . . ?
C31 P1 Pt 113.13(10) . . ?
C61 P2 C41 103.42(14) . . ?
C61 P2 C51 107.59(14) . . ?
C41 P2 C51 104.25(14) . . ?
C61 P2 Pt 108.68(11) . . ?
C41 P2 Pt 123.37(10) . . ?
C51 P2 Pt 108.59(11) . . ?
C2 N1 C6 121.7(3) . . ?
C2 N1 C1 117.3(3) . . ?
C6 N1 C1 121.0(3) . . ?
C4 N3 C2 122.1(3) . . ?
C4 N3 Pt 124.9(2) . . ?
C2 N3 Pt 112.90(19) . . ?
O2 C2 N1 121.5(3) . . ?
O2 C2 N3 121.3(3) . . ?
N1 C2 N3 117.2(3) . . ?
N4 C4 N3 120.0(3) . . ?
N4 C4 C5 120.8(3) . . ?
N3 C4 C5 119.1(3) . . ?
C6 C5 C4 118.8(3) . . ?
C5 C6 N1 120.9(3) . . ?
O3 N2 O4 121.5(3) . . ?
O3 N2 O1 121.8(3) . . ?
O4 N2 O1 116.7(3) . . ?
N2 O1 Pt 116.42(18) . . ?
C16 C11 C12 119.1(3) . . ?
C16 C11 P1 120.3(2) . . ?
C12 C11 P1 120.5(2) . . ?
C13 C12 C11 120.2(3) . . ?
C12 C13 C14 120.0(3) . . ?
C15 C14 C13 120.5(3) . . ?
C14 C15 C16 119.9(3) . . ?
C11 C16 C15 120.1(3) . . ?
C22 C21 C26 119.3(3) . . ?
C22 C21 P1 117.7(2) . . ?
C26 C21 P1 123.0(2) . . ?
C21 C22 C23 119.8(3) . . ?
C24 C23 C22 120.5(3) . . ?
C23 C24 C25 119.8(3) . . ?
C26 C25 C24 120.9(3) . . ?
C25 C26 C21 119.7(3) . . ?
C32 C31 C36 118.5(3) . . ?
C32 C31 P1 120.6(2) . . ?
C36 C31 P1 120.8(2) . . ?
C33 C32 C31 120.2(3) . . ?
C34 C33 C32 120.4(3) . . ?
C35 C34 C33 119.5(3) . . ?
C34 C35 C36 120.6(3) . . ?
C35 C36 C31 120.7(3) . . ?
C46 C41 C42 118.8(3) . . ?
C46 C41 P2 120.7(2) . . ?
C42 C41 P2 120.4(2) . . ?
C43 C42 C41 120.3(3) . . ?
C42 C43 C44 119.9(3) . . ?
C45 C44 C43 120.4(3) . . ?
C44 C45 C46 120.3(3) . . ?
C45 C46 C41 120.3(3) . . ?
C52 C51 C56 119.6(3) . . ?
C52 C51 P2 119.7(3) . . ?
C56 C51 P2 120.7(3) . . ?
C51 C52 C53 119.6(3) . . ?
C54 C53 C52 120.9(4) . . ?
C53 C54 C55 119.7(3) . . ?
C54 C55 C56 120.4(4) . . ?
C51 C56 C55 119.7(4) . . ?
C62 C61 C66 118.8(3) . . ?
C62 C61 P2 119.3(2) . . ?
C66 C61 P2 121.8(3) . . ?
C61 C62 C63 121.0(3) . . ?
C64 C63 C62 119.5(4) . . ?
C63 C64 C65 120.5(4) . . ?
C64 C65 C66 119.8(4) . . ?
C65 C66 C61 120.4(3) . . ?
O10 N8 O9 121.0(4) . . ?
O10 N8 O8 121.5(4) . . ?
O9 N8 O8 117.5(3) . . ?
C9 N5 C7 119.5(4) . . ?
C9 N5 C8 122.5(4) . . ?
C7 N5 C8 117.9(4) . . ?
O5 C9 N5 125.8(4) . . ?
C19 N6 C18 120.6(4) . . ?
C19 N6 C17 122.1(4) . . ?
C18 N6 C17 117.0(4) . . ?
O6 C19 N6 125.5(5) . . ?
C29 N7 C28 122.1(5) . . ?
C29 N7 C27 118.4(5) . . ?
C28 N7 C27 119.3(4) . . ?
O7A C28 N7 109.2(7) . . ?
O7 C29 N7 110.2(7) . . ?

loop_
_geom_bond_atom_site_label_1
_geom_bond_atom_site_label_2
_geom_bond_distance
_geom_bond_site_symmetry_2
_geom_bond_publ_flag
Pt N3 2.101(2) . ?
Pt O1 2.116(2) . ?
Pt P1 2.2509(9) . ?
Pt P2 2.2846(9) . ?
P1 C11 1.811(3) . ?
P1 C21 1.819(3) . ?
P1 C31 1.826(3) . ?
P2 C61 1.820(3) . ?
P2 C41 1.823(3) . ?
P2 C51 1.832(3) . ?
N1 C2 1.371(4) . ?
N1 C6 1.371(5) . ?
N1 C1 1.480(5) . ?
N3 C4 1.350(4) . ?
N3 C2 1.378(4) . ?
N4 C4 1.317(4) . ?
O2 C2 1.233(4) . ?
C4 C5 1.422(4) . ?
C5 C6 1.333(5) . ?
N2 O3 1.232(4) . ?
N2 O4 1.245(4) . ?
N2 O1 1.255(4) . ?
C11 C16 1.390(4) . ?
C11 C12 1.400(4) . ?
C12 C13 1.381(4) . ?
C13 C14 1.386(5) . ?
C14 C15 1.374(5) . ?
C15 C16 1.396(4) . ?
C21 C22 1.394(4) . ?
C21 C26 1.403(4) . ?
C22 C23 1.401(4) . ?
C23 C24 1.371(5) . ?
C24 C25 1.387(5) . ?
C25 C26 1.383(5) . ?
C31 C32 1.396(4) . ?
C31 C36 1.396(4) . ?
C32 C33 1.391(5) . ?
C33 C34 1.383(6) . ?
C34 C35 1.379(6) . ?
C35 C36 1.379(5) . ?
C41 C46 1.399(4) . ?
C41 C42 1.402(4) . ?
C42 C43 1.387(5) . ?
C43 C44 1.387(5) . ?
C44 C45 1.373(5) . ?
C45 C46 1.388(5) . ?
C51 C52 1.391(5) . ?
C51 C56 1.394(5) . ?
C52 C53 1.393(5) . ?
C53 C54 1.373(6) . ?
C54 C55 1.378(6) . ?
C55 C56 1.398(5) . ?
C61 C62 1.380(4) . ?
C61 C66 1.394(4) . ?
C62 C63 1.393(5) . ?
C63 C64 1.373(5) . ?
C64 C65 1.381(6) . ?
C65 C66 1.388(5) . ?
N8 O10 1.239(4) . ?
N8 O9 1.246(4) . ?
N8 O8 1.256(4) . ?
N5 C9 1.321(5) . ?
N5 C7 1.442(6) . ?
N5 C8 1.451(5) . ?
O5 C9 1.229(4) . ?
N6 C19 1.318(5) . ?
N6 C18 1.443(5) . ?
N6 C17 1.455(6) . ?
O6 C19 1.221(6) . ?
N7 C29 1.387(6) . ?
N7 C28 1.397(7) . ?
N7 C27 1.472(6) . ?
O7 C29 1.310(9) . ?
O7A C28 1.371(10) . ?

loop_
_geom_torsion_atom_site_label_1
_geom_torsion_atom_site_label_2
_geom_torsion_atom_site_label_3
_geom_torsion_atom_site_label_4
_geom_torsion
_geom_torsion_site_symmetry_1
_geom_torsion_site_symmetry_2
_geom_torsion_site_symmetry_3
_geom_torsion_site_symmetry_4
_geom_torsion_publ_flag
N3 Pt P1 C11 120.04(13) . . . . ?
O1 Pt P1 C11 -176.2(6) . . . . ?
P2 Pt P1 C11 -65.12(11) . . . . ?
N3 Pt P1 C21 -114.92(12) . . . . ?
O1 Pt P1 C21 -51.2(6) . . . . ?
P2 Pt P1 C21 59.92(11) . . . . ?
N3 Pt P1 C31 1.10(12) . . . . ?
O1 Pt P1 C31 64.9(6) . . . . ?
P2 Pt P1 C31 175.94(11) . . . . ?
N3 Pt P2 C61 -70.0(4) . . . . ?
O1 Pt P2 C61 -47.60(12) . . . . ?
P1 Pt P2 C61 138.37(10) . . . . ?
N3 Pt P2 C41 168.9(4) . . . . ?
O1 Pt P2 C41 -168.66(13) . . . . ?
P1 Pt P2 C41 17.31(12) . . . . ?
N3 Pt P2 C51 46.8(4) . . . . ?
O1 Pt P2 C51 69.16(13) . . . . ?
P1 Pt P2 C51 -104.87(11) . . . . ?
O1 Pt N3 C4 107.3(2) . . . . ?
P1 Pt N3 C4 -78.5(2) . . . . ?
P2 Pt N3 C4 129.5(3) . . . . ?
O1 Pt N3 C2 -75.3(2) . . . . ?
P1 Pt N3 C2 99.0(2) . . . . ?
P2 Pt N3 C2 -53.0(5) . . . . ?
C6 N1 C2 O2 -176.5(3) . . . . ?
C1 N1 C2 O2 1.4(5) . . . . ?
C6 N1 C2 N3 2.9(5) . . . . ?
C1 N1 C2 N3 -179.2(4) . . . . ?
C4 N3 C2 O2 178.7(3) . . . . ?
Pt N3 C2 O2 1.2(4) . . . . ?
C4 N3 C2 N1 -0.7(4) . . . . ?
Pt N3 C2 N1 -178.2(2) . . . . ?
C2 N3 C4 N4 179.8(3) . . . . ?
Pt N3 C4 N4 -3.0(4) . . . . ?
C2 N3 C4 C5 -1.9(4) . . . . ?
Pt N3 C4 C5 175.3(2) . . . . ?
N4 C4 C5 C6 -179.3(3) . . . . ?
N3 C4 C5 C6 2.4(5) . . . . ?
C4 C5 C6 N1 -0.3(5) . . . . ?
C2 N1 C6 C5 -2.4(6) . . . . ?
C1 N1 C6 C5 179.7(4) . . . . ?
O3 N2 O1 Pt -2.0(4) . . . . ?
O4 N2 O1 Pt 178.2(3) . . . . ?
N3 Pt O1 N2 -69.5(2) . . . . ?
P1 Pt O1 N2 -133.5(5) . . . . ?
P2 Pt O1 N2 114.6(2) . . . . ?
C21 P1 C11 C16 -122.5(3) . . . . ?
C31 P1 C11 C16 127.2(3) . . . . ?
Pt P1 C11 C16 3.0(3) . . . . ?
C21 P1 C11 C12 60.0(3) . . . . ?
C31 P1 C11 C12 -50.2(3) . . . . ?
Pt P1 C11 C12 -174.5(2) . . . . ?
C16 C11 C12 C13 3.3(5) . . . . ?
P1 C11 C12 C13 -179.2(3) . . . . ?
C11 C12 C13 C14 -0.9(5) . . . . ?
C12 C13 C14 C15 -1.3(6) . . . . ?
C13 C14 C15 C16 1.0(6) . . . . ?
C12 C11 C16 C15 -3.7(5) . . . . ?
P1 C11 C16 C15 178.8(3) . . . . ?
C14 C15 C16 C11 1.6(5) . . . . ?
C11 P1 C21 C22 157.8(2) . . . . ?
C31 P1 C21 C22 -92.5(3) . . . . ?
Pt P1 C21 C22 29.1(3) . . . . ?
C11 P1 C21 C26 -22.0(3) . . . . ?
C31 P1 C21 C26 87.7(3) . . . . ?
Pt P1 C21 C26 -150.7(2) . . . . ?
C26 C21 C22 C23 -0.4(5) . . . . ?
P1 C21 C22 C23 179.8(3) . . . . ?
C21 C22 C23 C24 0.5(5) . . . . ?
C22 C23 C24 C25 -0.6(6) . . . . ?
C23 C24 C25 C26 0.8(6) . . . . ?
C24 C25 C26 C21 -0.8(5) . . . . ?
C22 C21 C26 C25 0.6(5) . . . . ?
P1 C21 C26 C25 -179.7(3) . . . . ?
C11 P1 C31 C32 154.0(3) . . . . ?
C21 P1 C31 C32 39.7(3) . . . . ?
Pt P1 C31 C32 -80.0(3) . . . . ?
C11 P1 C31 C36 -28.4(3) . . . . ?
C21 P1 C31 C36 -142.6(3) . . . . ?
Pt P1 C31 C36 97.6(3) . . . . ?
C36 C31 C32 C33 -0.8(5) . . . . ?
P1 C31 C32 C33 176.9(3) . . . . ?
C31 C32 C33 C34 1.3(5) . . . . ?
C32 C33 C34 C35 -0.5(6) . . . . ?
C33 C34 C35 C36 -0.8(6) . . . . ?
C34 C35 C36 C31 1.3(5) . . . . ?
C32 C31 C36 C35 -0.5(5) . . . . ?
P1 C31 C36 C35 -178.2(3) . . . . ?
C61 P2 C41 C46 -22.7(3) . . . . ?
C51 P2 C41 C46 -135.1(3) . . . . ?
Pt P2 C41 C46 100.7(2) . . . . ?
C61 P2 C41 C42 159.6(2) . . . . ?
C51 P2 C41 C42 47.2(3) . . . . ?
Pt P2 C41 C42 -76.9(3) . . . . ?
C46 C41 C42 C43 -1.4(4) . . . . ?
P2 C41 C42 C43 176.3(2) . . . . ?
C41 C42 C43 C44 1.0(5) . . . . ?
C42 C43 C44 C45 0.2(5) . . . . ?
C43 C44 C45 C46 -1.0(5) . . . . ?
C44 C45 C46 C41 0.5(5) . . . . ?
C42 C41 C46 C45 0.7(5) . . . . ?
P2 C41 C46 C45 -177.0(3) . . . . ?
C61 P2 C51 C52 101.3(3) . . . . ?
C41 P2 C51 C52 -149.3(3) . . . . ?
Pt P2 C51 C52 -16.1(3) . . . . ?
C61 P2 C51 C56 -79.5(3) . . . . ?
C41 P2 C51 C56 29.9(3) . . . . ?
Pt P2 C51 C56 163.1(3) . . . . ?
C56 C51 C52 C53 0.4(5) . . . . ?
P2 C51 C52 C53 179.6(3) . . . . ?
C51 C52 C53 C54 -0.1(6) . . . . ?
C52 C53 C54 C55 -0.5(6) . . . . ?
C53 C54 C55 C56 0.7(6) . . . . ?
C52 C51 C56 C55 -0.2(5) . . . . ?
P2 C51 C56 C55 -179.4(3) . . . . ?
C54 C55 C56 C51 -0.4(6) . . . . ?
C41 P2 C61 C62 88.5(3) . . . . ?
C51 P2 C61 C62 -161.6(3) . . . . ?
Pt P2 C61 C62 -44.2(3) . . . . ?
C41 P2 C61 C66 -87.1(3) . . . . ?
C51 P2 C61 C66 22.8(3) . . . . ?
Pt P2 C61 C66 140.2(3) . . . . ?
C66 C61 C62 C63 0.9(5) . . . . ?
P2 C61 C62 C63 -174.9(3) . . . . ?
C61 C62 C63 C64 -0.2(6) . . . . ?
C62 C63 C64 C65 -0.9(7) . . . . ?
C63 C64 C65 C66 1.1(7) . . . . ?
C64 C65 C66 C61 -0.4(7) . . . . ?
C62 C61 C66 C65 -0.6(6) . . . . ?
P2 C61 C66 C65 175.1(3) . . . . ?
C7 N5 C9 O5 0.0(6) . . . . ?
C8 N5 C9 O5 176.7(4) . . . . ?
C18 N6 C19 O6 -3.1(8) . . . . ?
C17 N6 C19 O6 -176.7(5) . . . . ?
C29 N7 C28 O7A 1.9(8) . . . . ?
C27 N7 C28 O7A -172.8(6) . . . . ?
C28 N7 C29 O7 -3.2(8) . . . . ?
C27 N7 C29 O7 171.6(5) . . . . ?
